data_9004643
loop_
_publ_author_name
'Brigatti, M. F.'
'Kile, D. E.'
'Poppi, M.'

_publ_section_title
;
 Crystal structure and crystal chemistry of lithium-bearing muscovite-2M1
 Sample: 147
;
_journal_name_full 'The Canadian Mineralogist'
_journal_page_first 1171
_journal_page_last 1180
_journal_paper_doi 10.2113/gscanmin.39.4.1171
_journal_volume 39
_journal_year 2001
_chemical_formula_sum 'Al2.24 F0.42 Fe0.47 H1.58 K0.96 Li0.27 Na0.01 O11.58 Rb0.03 Si3.24'
_chemical_name_mineral Muscovite-2M1
_space_group_IT_number 15
_symmetry_space_group_name_Hall '-C 2yc'
_symmetry_space_group_name_H-M 'C 1 2/c 1'
_cell_angle_alpha 90
_cell_angle_beta 95.70
_cell_angle_gamma 90
_cell_formula_units_Z 4
_cell_length_a 5.209
_cell_length_b 9.038
_cell_length_c 19.997
_cell_volume 936.783
_database_code_amcsd 0005736
_exptl_crystal_density_diffrn 2.941
_cod_original_formula_sum 'O11.58 (F.42 Na.01) Rb.03 K.96 Si3.24 Al2.24 Fe.47 Li.27 H1.58'
_cod_database_code 9004643

loop_
_space_group_symop_operation_xyz
x,y,z
1/2+x,1/2+y,z
x,-y,1/2+z
1/2+x,1/2-y,1/2+z
-x,y,1/2-z
1/2-x,1/2+y,1/2-z
-x,-y,-z
1/2-x,1/2-y,-z

loop_
_atom_site_aniso_label
_atom_site_aniso_U_11
_atom_site_aniso_U_22
_atom_site_aniso_U_33
_atom_site_aniso_U_12
_atom_site_aniso_U_13
_atom_site_aniso_U_23
O11 0.02205 0.02897 0.03209 -0.00119 0.00313 0.00456
O21 0.03049 0.01655 0.03009 0.00522 0.00784 0.00091
O22 0.02572 0.02028 0.02808 -0.00237 0.00731 0.00091
O31 0.02014 0.03104 0.02407 -0.00403 0.00522 0.00729
O32 0.00926 0.02483 0.02808 0.00214 -0.00052 0.00456
O-H4 0.03185 0.00828 0.02608 0.00451 0.00470 0.00091
F4 0.03185 0.00828 0.02608 0.00451 0.00470 0.00091
NaA 0.02967 0.02607 0.04413 0.00000 0.00470 0.00000
RbA 0.02967 0.02607 0.04413 0.00000 0.00470 0.00000
KA 0.02967 0.02607 0.04413 0.00000 0.00470 0.00000
SiT1 0.01388 0.01573 0.02206 -0.00071 0.00366 0.00091
AlT1 0.01388 0.01573 0.02206 -0.00071 0.00366 0.00091
SiT2 0.01157 0.00579 0.02206 -0.00071 0.00209 0.00182
AlT2 0.01157 0.00579 0.02206 -0.00071 0.00209 0.00182
FeM2 0.01633 0.01531 0.02206 0.00047 0.00261 0.00182
AlM2 0.01633 0.01531 0.02206 0.00047 0.00261 0.00182
LiM2 0.01633 0.01531 0.02206 0.00047 0.00261 0.00182

loop_
_atom_site_label
_atom_site_fract_x
_atom_site_fract_y
_atom_site_fract_z
_atom_site_occupancy
_atom_site_U_iso_or_equiv
_atom_site_type_symbol
_atom_site_attached_hydrogens
O11 0.74960 0.31730 0.15980 1.00000 0.02723 O 0
O21 0.24150 0.36110 0.16880 1.00000 0.02533 O 0
O22 0.42990 0.09410 0.16840 1.00000 0.02444 O 0
O31 0.39430 0.24960 0.05431 1.00000 0.02482 O 0
O32 0.96200 0.43780 0.05440 1.00000 0.02052 O 0
O-H4 0.95240 0.06180 0.05040 0.79000 0.02216 O 1
F4 0.95240 0.06180 0.05040 0.21000 0.02216 F 0
NaA 0.00000 0.09840 0.25000 0.01000 0.03280 Na 0
RbA 0.00000 0.09840 0.25000 0.03000 0.03280 Rb 0
KA 0.00000 0.09840 0.25000 0.96000 0.03280 K 0
SiT1 0.45260 0.25930 0.13570 0.81000 0.01697 Si 0
AlT1 0.45260 0.25930 0.13570 0.19000 0.01697 Al 0
SiT2 0.96630 0.43030 0.13550 0.81000 0.01330 Si 0
AlT2 0.96630 0.43030 0.13550 0.19000 0.01330 Al 0
FeM2 0.25180 0.08250 0.00008 0.14000 0.01786 Fe 0
AlM2 0.25180 0.08250 0.00008 0.74000 0.01786 Al 0
LiM2 0.25180 0.08250 0.00008 0.12000 0.01786 Li 0
FeM1 0.75000 0.25000 0.00000 0.19000 0.02520 Fe 0
LiM1 0.75000 0.25000 0.00000 0.03000 0.02520 Li 0

loop_
_cod_changelog_entry_id
_cod_changelog_entry_author
_cod_changelog_entry_date
_cod_changelog_entry_text
1
;cod-tools version 3.8.0
Id: cif_guess_AMCSD_atom_types 9574 2023-05-10 09:00:05Z saulius
;
2023-05-10T18:49:22+03:00
;Derived atom types and hydrogen counts
from atom names that follow the AMCSD naming convention
(Wat == water, O-H == hydroxyl).
;
2
;cod-tools version 3.10.1
Id: cif_fix_AMCSD_aniso_labels 10200 2024-08-01 14:09:44Z saulius
;
2024-08-02T12:20:40+03:00
;Changed the following '_atom_site_aniso_label' values:
'OH4' -> 'O-H4'
;

loop_
_cod_related_entry_id
_cod_related_entry_database
_cod_related_entry_code
1 AMCSD 0005736
